data_2012570
loop_
_publ_author_name
'Guzei, Ilia A.'
'Roberts, John'
'Saulys, Dovas A.'

_publ_section_title
;
 Pseudosymmetry in pyridinium tetrachloro(oxo)pyridineniobate(V)
 pyridine solvate
;
_journal_issue 3
_journal_name_full 'Acta Crystallographica Section C'
_journal_page_first m141
_journal_page_last m143
_journal_paper_doi 10.1107/S0108270101021886
_journal_volume 58
_journal_year 2002
_chemical_formula_iupac '(C5 H6 N) [Nb Cl4 O (C5 H5 N)] , C5 H5 N'
_chemical_formula_moiety 'C5 H6 N + , C5 H5 Cl4 N Nb O - , C5 H5 N'
_chemical_formula_sum 'C15 H16 Cl4 N3 Nb O'
_chemical_formula_weight 489.02
_chemical_name_systematic
;
pyridinium tetrachloro(oxo)pyridineniobate(V) pyridine solvate
;
_space_group_IT_number 30
_symmetry_cell_setting orthorhombic
_symmetry_space_group_name_Hall 'P 2 -2bc'
_symmetry_space_group_name_H-M 'P n c 2'
_atom_sites_solution_hydrogens geom
_atom_sites_solution_primary direct
_atom_sites_solution_secondary difmap
_cell_angle_alpha 90
_cell_angle_beta 90
_cell_angle_gamma 90
_cell_formula_units_Z 2
_cell_length_a 7.3355(3)
_cell_length_b 9.4033(4)
_cell_length_c 14.1728(7)
_cell_measurement_reflns_used 5722
_cell_measurement_temperature 173(2)
_cell_measurement_theta_max 25
_cell_measurement_theta_min 2
_cell_volume 977.61(8)
_computing_cell_refinement 'SAINT (Bruker, 1997)'
_computing_data_collection 'SMART (Bruker, 1997)'
_computing_data_reduction SAINT
_computing_molecular_graphics SHELXTL
_computing_publication_material SHELXTL
_computing_structure_refinement 'SHELXTL (Sheldrick, 1997a)'
_computing_structure_solution 'SHELXS97 (Sheldrick, 1997b)'
_diffrn_ambient_temperature 173(2)
_diffrn_measured_fraction_theta_full .999
_diffrn_measured_fraction_theta_max .999
_diffrn_measurement_device_type 'Bruker SMART 1000 CCD area-detector'
_diffrn_measurement_method \w
_diffrn_radiation_monochromator graphite
_diffrn_radiation_source 'fine-focus sealed tube'
_diffrn_radiation_type MoK\a
_diffrn_radiation_wavelength .71073
_diffrn_reflns_av_R_equivalents .030
_diffrn_reflns_av_sigmaI/netI .027
_diffrn_reflns_limit_h_max 8
_diffrn_reflns_limit_h_min -9
_diffrn_reflns_limit_k_max 11
_diffrn_reflns_limit_k_min -11
_diffrn_reflns_limit_l_max 17
_diffrn_reflns_limit_l_min -17
_diffrn_reflns_number 7522
_diffrn_reflns_theta_full 26.37
_diffrn_reflns_theta_max 26.37
_diffrn_reflns_theta_min 2.60
_diffrn_standards_decay_% <1
_exptl_absorpt_coefficient_mu 1.169
_exptl_absorpt_correction_T_max .721
_exptl_absorpt_correction_T_min .646
_exptl_absorpt_correction_type empirical
_exptl_absorpt_process_details '(SADABS; Blessing, 1995)'
_exptl_crystal_colour yellow
_exptl_crystal_density_diffrn 1.661
_exptl_crystal_density_meas ?
_exptl_crystal_density_method 'not measured'
_exptl_crystal_description block
_exptl_crystal_F_000 488
_exptl_crystal_size_max .41
_exptl_crystal_size_mid .32
_exptl_crystal_size_min .30
_refine_diff_density_max .57
_refine_diff_density_min -.29
_refine_ls_abs_structure_details 'Flack (1983); 952 Friedel pairs'
_refine_ls_abs_structure_Flack -.03(4)
_refine_ls_extinction_method none
_refine_ls_goodness_of_fit_ref 1.044
_refine_ls_hydrogen_treatment constr
_refine_ls_matrix_type full
_refine_ls_number_parameters 115
_refine_ls_number_reflns 2000
_refine_ls_number_restraints 1
_refine_ls_restrained_S_all 1.044
_refine_ls_R_factor_all .020
_refine_ls_R_factor_gt .020
_refine_ls_shift/su_max <0.001
_refine_ls_shift/su_mean .000
_refine_ls_structure_factor_coef Fsqd
_refine_ls_weighting_details 'calc w = 1/[\s^2^(Fo^2^)+(0.0357P)^2^+0.0707P] where P=(Fo^2^+2Fc^2^)/3'
_refine_ls_weighting_scheme calc
_refine_ls_wR_factor_gt .054
_refine_ls_wR_factor_ref .054
_reflns_number_gt 1975
_reflns_number_total 2000
_reflns_threshold_expression I>2\s(I)
_cod_data_source_file fr1359.cif
_cod_data_source_block I
_cod_depositor_comments
;
The following automatic conversions were performed:
'_symmetry_cell_setting' value 'Orthorhombic' changed to 'orthorhombic'
according to '/home/saulius/struct/CIF-dictionaries/cif_core.dic'
dictionary named 'cif_core.dic' version 2.4.1 from 2010-06-29.

Automatic conversion script
Id: cif_fix_enum 1527 2010-12-29 10:47:43Z saulius 

The following automatic conversions were performed:

'_symmetry_cell_setting' value 'Orthorhombic' changed to
'orthorhombic' according to
/home/saulius/struct/CIF-dictionaries/cif_core.dic dictionary named
'cif_core.dic' version 2.4.1 from 2010-06-29.

Automatic conversion script
Id: cif_fix_values 1715 2011-07-08 13:25:40Z adriana 

The following automatic conversions were performed:

'_exptl_crystal_density_meas' value 'not measured' was changed to '?'
- the value is perceived as not measured.

Automatic conversion script
Id: cif_fix_values 3008 2015-01-20 13:52:24Z robertas 
;
_cod_database_code 2012570
_cod_database_fobs_code 2012570

loop_
_symmetry_equiv_pos_as_xyz
'x, y, z'
'-x, -y, z'
'x, -y+1/2, z+1/2'
'-x, y+1/2, z+1/2'

loop_
_atom_site_label
_atom_site_fract_x
_atom_site_fract_y
_atom_site_fract_z
_atom_site_U_iso_or_equiv
_atom_site_adp_type
_atom_site_calc_flag
_atom_site_refinement_flags
_atom_site_occupancy
_atom_site_disorder_assembly
_atom_site_disorder_group
_atom_site_type_symbol
Nb .0000 .0000 .02797(3) .02526(9) Uani d S 1 . . Nb
Cl1 .20434(7) .19501(6) .05364(3) .04146(15) Uani d . 1 . . Cl
Cl2 -.25238(7) .16099(5) .04506(3) .03758(13) Uani d . 1 . . Cl
O .0000 .0000 -.0924(2) .0428(7) Uani d S 1 . . O
N1 .0000 .0000 .2034(3) .0251(6) Uani d S 1 . . N
N2 .5000 .0000 .4232(3) .0390(9) Uani d S 1 . . N
H2A .5000 .0000 .4853 .047 Uiso calc SPR .50 . . H
N3 .5000 .0000 .6177(3) .0338(8) Uani d S 1 . . N
H3A .5000 .0000 .5556 .041 Uiso calc SPR .50 . . H
C1 -.0335(3) .1185(2) .25262(17) .0331(4) Uani d . 1 . . C
H1 -.0568 .2040 .2190 .040 Uiso calc R 1 . . H
C2 -.0359(3) .1224(3) .3501(2) .0445(6) Uani d . 1 . . C
H2 -.0620 .2083 .3827 .053 Uiso calc R 1 . . H
C3 .0000 .0000 .3984(3) .0503(12) Uani d S 1 . . C
H3 .0000 .0000 .4654 .060 Uiso calc SR 1 . . H
C4 .4598(3) .1197(3) .37807(18) .0403(5) Uani d . 1 . . C
H4 .4325 .2036 .4127 .048 Uiso calc R 1 . . H
C5 .4577(3) .1220(2) .28134(18) .0383(5) Uani d . 1 . . C
H5 .4275 .2070 .2487 .046 Uiso calc R 1 . . H
C6 .5000 .0000 .2317(3) .0317(9) Uani d S 1 . . C
H6 .5000 .0000 .1646 .038 Uiso calc SR 1 . . H
C7 .3472(4) -.0147(2) .6669(2) .0435(6) Uani d . 1 . . C
H7 .2362 -.0253 .6331 .052 Uiso calc R 1 . . H
C8 .3403(6) -.0155(2) .7633(3) .0626(11) Uani d . 1 . . C
H8 .2279 -.0264 .7958 .075 Uiso calc R 1 . . H
C9 .5000 .0000 .8110(5) .071(2) Uani d S 1 . . C
H9 .5000 .0000 .8781 .085 Uiso calc SR 1 . . H

loop_
_atom_site_aniso_label
_atom_site_aniso_U_11
_atom_site_aniso_U_22
_atom_site_aniso_U_33
_atom_site_aniso_U_12
_atom_site_aniso_U_13
_atom_site_aniso_U_23
Nb .02706(12) .03326(13) .01544(14) .00004(7) .000 .000
Cl1 .0431(3) .0417(2) .0396(3) -.0145(2) -.0024(3) .0132(3)
Cl2 .0373(2) .0443(3) .0312(3) .01137(19) .0023(3) .0090(2)
O .0417(15) .073(2) .0140(15) .0058(10) .000 .000
N1 .0274(13) .0304(13) .0175(16) -.0006(8) .000 .000
N2 .040(2) .058(2) .0188(18) -.0063(10) .000 .000
N3 .045(2) .0347(17) .0218(19) .0009(8) .000 .000
C1 .0357(10) .0354(11) .0283(12) .0014(8) -.0013(8) -.0075(9)
C2 .0434(11) .0594(15) .0308(13) -.0019(11) .0009(10) -.0185(11)
C3 .039(2) .091(4) .021(2) -.0095(14) .000 .000
C4 .0432(11) .0402(13) .0374(13) .0017(10) .0055(10) -.0107(10)
C5 .0435(10) .0331(11) .0381(13) .0000(9) -.0046(10) .0043(9)
C6 .040(2) .042(2) .0132(19) -.0105(10) .000 .000
C7 .0414(15) .0376(12) .0516(18) -.0010(8) .0030(13) -.0017(9)
C8 .091(3) .0374(13) .059(2) -.0003(12) .043(2) -.0009(11)
C9 .154(8) .032(3) .027(3) .0013(19) .000 .000

loop_
_atom_type_symbol
_atom_type_description
_atom_type_scat_dispersion_real
_atom_type_scat_dispersion_imag
_atom_type_scat_source
C C .0033 .0016 'International Tables Vol C Tables 4.2.6.8 and 6.1.1.4'
H H .0000 .0000 'International Tables Vol C Tables 4.2.6.8 and 6.1.1.4'
N N .0061 .0033 'International Tables Vol C Tables 4.2.6.8 and 6.1.1.4'
O O .0106 .0060 'International Tables Vol C Tables 4.2.6.8 and 6.1.1.4'
Cl Cl .1484 .1585 'International Tables Vol C Tables 4.2.6.8 and 6.1.1.4'
Nb Nb -2.0727 .6215 'International Tables Vol C Tables 4.2.6.8 and 6.1.1.4'

loop_
_geom_angle_atom_site_label_1
_geom_angle_atom_site_label_2
_geom_angle_atom_site_label_3
_geom_angle_site_symmetry_1
_geom_angle_site_symmetry_3
_geom_angle
_geom_angle_publ_flag
O Nb Cl1 . . 98.733(18) ?
O Nb Cl1 . 2 98.733(18) yes
Cl1 Nb Cl1 . 2 162.53(4) yes
O Nb Cl2 . . 95.782(17) ?
Cl1 Nb Cl2 . . 89.113(18) ?
Cl1 Nb Cl2 2 . 89.134(17) ?
O Nb Cl2 . 2 95.782(17) yes
Cl1 Nb Cl2 . 2 89.134(17) ?
Cl1 Nb Cl2 2 2 89.113(18) yes
Cl2 Nb Cl2 . 2 168.44(3) yes
O Nb N1 . . 180.0 ?
Cl1 Nb N1 . . 81.267(18) ?
Cl1 Nb N1 2 . 81.267(18) yes
Cl2 Nb N1 . . 84.218(17) ?
Cl2 Nb N1 2 . 84.218(17) yes
C1 N1 C1 . 2 117.1(3) ?
C1 N1 Nb . . 121.45(17) ?
C1 N1 Nb 2 . 121.45(17) ?
C4 N2 C4 2_655 . 122.4(4) ?
C4 N2 H2A 2_655 . 118.8 ?
C4 N2 H2A . . 118.8 ?
C7 N3 C7 . 2_655 116.7(4) ?
C7 N3 H3A . . 121.7 ?
C7 N3 H3A 2_655 . 121.7 ?
N1 C1 C2 . . 123.1(3) ?
N1 C1 H1 . . 118.5 ?
C2 C1 H1 . . 118.5 ?
C3 C2 C1 . . 118.4(3) ?
C3 C2 H2 . . 120.8 ?
C1 C2 H2 . . 120.8 ?
C2 C3 C2 2 . 119.8(4) ?
C2 C3 H3 2 . 120.1 ?
C2 C3 H3 . . 120.1 ?
N2 C4 C5 . . 119.8(3) ?
N2 C4 H4 . . 120.1 ?
C5 C4 H4 . . 120.1 ?
C4 C5 C6 . . 119.6(3) ?
C4 C5 H5 . . 120.2 ?
C6 C5 H5 . . 120.2 ?
C5 C6 C5 . 2_655 118.7(4) ?
C5 C6 H6 . . 120.6 ?
C5 C6 H6 2_655 . 120.6 ?
N3 C7 C8 . . 123.8(4) ?
N3 C7 H7 . . 118.1 ?
C8 C7 H7 . . 118.1 ?
C9 C8 C7 . . 117.7(4) ?
C9 C8 H8 . . 121.2 ?
C7 C8 H8 . . 121.2 ?
C8 C9 C8 . 2_655 120.4(6) ?
C8 C9 H9 . . 119.8 ?
C8 C9 H9 2_655 . 119.8 ?

loop_
_geom_bond_atom_site_label_1
_geom_bond_atom_site_label_2
_geom_bond_site_symmetry_2
_geom_bond_distance
_geom_bond_publ_flag
Nb O . 1.706(3) yes
Nb Cl1 . 2.3962(5) ?
Nb Cl1 2 2.3962(5) yes
Nb Cl2 . 2.4037(5) ?
Nb Cl2 2 2.4037(5) yes
Nb N1 . 2.486(4) yes
N1 C1 . 1.338(3) ?
N1 C1 2 1.338(3) ?
N2 C4 2_655 1.328(3) ?
N2 C4 . 1.328(3) ?
N2 H2A . .8800 ?
N3 C7 . 1.327(4) ?
N3 C7 2_655 1.327(4) ?
N3 H3A . .8800 ?
C1 C2 . 1.382(4) ?
C1 H1 . .9500 ?
C2 C3 . 1.365(4) ?
C2 H2 . .9500 ?
C3 C2 2 1.365(4) ?
C3 H3 . .9500 ?
C4 C5 . 1.371(4) ?
C4 H4 . .9500 ?
C5 C6 . 1.381(3) ?
C5 H5 . .9500 ?
C6 C5 2_655 1.381(3) ?
C6 H6 . .9500 ?
C7 C8 . 1.368(5) ?
C7 H7 . .9500 ?
C8 C9 . 1.361(6) ?
C8 H8 . .9500 ?
C9 C8 2_655 1.361(6) ?
C9 H9 . .9500 ?

loop_
_geom_hbond_atom_site_label_D
_geom_hbond_atom_site_label_H
_geom_hbond_atom_site_label_A
_geom_hbond_distance_DH
_geom_hbond_distance_HA
_geom_hbond_distance_DA
_geom_hbond_angle_DHA
N2 H2A N3 .88 1.88 2.756(5) 180
N3 H3A N2 .88 1.88 2.756(5) 180

loop_
_geom_torsion_atom_site_label_1
_geom_torsion_atom_site_label_2
_geom_torsion_atom_site_label_3
_geom_torsion_atom_site_label_4
_geom_torsion_site_symmetry_1
_geom_torsion_site_symmetry_4
_geom_torsion
_geom_torsion_publ_flag
Cl1 Nb N1 C1 . . 51.70(10) ?
Cl1 Nb N1 C1 2 . -128.30(10) ?
Cl2 Nb N1 C1 . . -38.29(10) ?
Cl2 Nb N1 C1 2 . 141.71(10) ?
Cl1 Nb N1 C1 . 2 -128.30(10) ?
Cl1 Nb N1 C1 2 2 51.70(10) yes
Cl2 Nb N1 C1 . 2 141.71(10) ?
Cl2 Nb N1 C1 2 2 -38.29(10) yes
C1 N1 C1 C2 2 . -.46(16) ?
Nb N1 C1 C2 . . 179.54(16) ?
N1 C1 C2 C3 . . .9(3) ?
C1 C2 C3 C2 . 2 -.43(15) ?
C4 N2 C4 C5 2_655 . .43(16) ?
N2 C4 C5 C6 . . -.9(3) ?
C4 C5 C6 C5 . 2_655 .42(16) ?
C7 N3 C7 C8 2_655 . -.06(16) ?
N3 C7 C8 C9 . . .1(3) ?
C7 C8 C9 C8 . 2_655 -.05(14) ?
Cl1 Nb N1 C1 . . 51.70(10) ?
Cl1 Nb N1 C6 . . -50.738(14) ?
